data_2022659
loop_
_publ_author_name
'Arkhipov, Sergey G.'
'Losev, Evgeniy A.'
'Boldyreva, Elena V.'

_publ_section_title
;
 New 1:1 and 2:1 salts in the 'DL-norvaline--maleic acid' system as an
 example of assembling various crystal structures from similar
 supramolecular building blocks
;
_journal_coden_ASTM ACSCGG
_journal_coeditor_code SK3642
_journal_issue 1
_journal_name_full
;
 Acta Crystallographica, Section C: Structural Chemistry
;
_journal_page_first 13
_journal_page_last 19
_journal_paper_doi 10.1107/s2053229616018271
_journal_volume 73
_journal_year 2017
_chemical_formula_iupac 'C5 H12 N O2 +, C4 H3 O4 -'
_chemical_formula_moiety 'C5 H12 N O2 +, C4 H3 O4 -'
_chemical_formula_sum 'C9 H15 N O6'
_chemical_formula_weight 233.22
_chemical_name_common '<i>DL</i>-Norvalinium hydrogen maleate'
_chemical_name_systematic
;
<i>DL</i>-Norvalinium hydrogen maleate
;
_space_group_crystal_system monoclinic
_space_group_IT_number 15
_space_group_name_Hall '-C 2yc'
_space_group_name_H-M_alt 'C 1 2/c 1'
_atom_sites_solution_hydrogens geom
_atom_sites_solution_primary dual
_audit_creation_date 2016-10-12
_audit_creation_method
;
Olex2 1.2
(compiled 2016.09.09 svn.r3337 for OlexSys, GUI svn.r5227)
;
_audit_update_record
;
2016-11-15 # Formatted by IUCr publCIF

;
_cell_angle_alpha 90
_cell_angle_beta 108.283(6)
_cell_angle_gamma 90
_cell_formula_units_Z 8
_cell_length_a 19.6385(15)
_cell_length_b 5.62705(18)
_cell_length_c 23.6867(10)
_cell_measurement_reflns_used 3032
_cell_measurement_temperature 293
_cell_measurement_theta_max 25.1230
_cell_measurement_theta_min 1.8070
_cell_volume 2485.4(2)
_computing_cell_refinement
;
CrysAlis PRO (Agilent, 2014)
;
_computing_data_collection
;
CrysAlis PRO (Agilent, 2014)
;
_computing_data_reduction
;
CrysAlis PRO (Agilent, 2014)
;
_computing_molecular_graphics
;
OLEX2 (Dolomanov <i>et al.</i>, 2009)
;
_computing_publication_material
;
OLEX2 (Dolomanov <i>et al.</i>, 2009)
;
_computing_structure_refinement
;
SHELXL2014 (Sheldrick, 2015b)
;
_computing_structure_solution
;
SHELXT (Sheldrick, 2015a)
;
_diffrn_ambient_temperature 293
_diffrn_detector_area_resol_mean 10.3457
_diffrn_measured_fraction_theta_full 1.000
_diffrn_measured_fraction_theta_max 1.000
_diffrn_measurement_details
;
#__ type_ start__ end____ width___ exp.time_
  1 omega   85.00  128.00   1.0000   90.0000
omega____ theta____ kappa____ phi______ frames
    -       22.8905   77.0000  -60.0000 43

#__ type_ start__ end____ width___ exp.time_
  2 omega  -14.00   44.00   1.0000   90.0000
omega____ theta____ kappa____ phi______ frames
    -       22.8905   77.0000  -60.0000 58

#__ type_ start__ end____ width___ exp.time_
  3 omega   56.00   98.00   1.0000   90.0000
omega____ theta____ kappa____ phi______ frames
    -       22.8905  179.0000 -150.0000 42

#__ type_ start__ end____ width___ exp.time_
  4 omega  -26.00   71.00   1.0000   90.0000
omega____ theta____ kappa____ phi______ frames
    -       22.8905   77.0000 -180.0000 97

#__ type_ start__ end____ width___ exp.time_
  5 omega  -70.00  -34.00   1.0000   90.0000
omega____ theta____ kappa____ phi______ frames
    -       22.8905 -179.0000  -90.0000 36

#__ type_ start__ end____ width___ exp.time_
  6 omega   64.00  115.00   1.0000   90.0000
omega____ theta____ kappa____ phi______ frames
    -       22.8905  179.0000  120.0000 51

#__ type_ start__ end____ width___ exp.time_
  7 omega -125.00   37.00   1.0000   90.0000
omega____ theta____ kappa____ phi______ frames
    -      -23.3592  -37.0000  -60.0000 162

#__ type_ start__ end____ width___ exp.time_
  8 omega -131.00   79.00   1.0000   90.0000
omega____ theta____ kappa____ phi______ frames
    -      -23.3592   19.0000   60.0000 210

#__ type_ start__ end____ width___ exp.time_
  9 omega -119.00  -34.00   1.0000   90.0000
omega____ theta____ kappa____ phi______ frames
    -      -23.3592 -179.0000  120.0000 85
;
_diffrn_measurement_device_type 'Agilent Xcalibur Ruby Gemini ultra'
_diffrn_measurement_method '\w scans'
_diffrn_orient_matrix_UB_11 -0.0331220000
_diffrn_orient_matrix_UB_12 0.0612773000
_diffrn_orient_matrix_UB_13 -0.0064587000
_diffrn_orient_matrix_UB_21 -0.0185743000
_diffrn_orient_matrix_UB_22 -0.1099982000
_diffrn_orient_matrix_UB_23 -0.0053748000
_diffrn_orient_matrix_UB_31 0.0020762000
_diffrn_orient_matrix_UB_32 -0.0064060000
_diffrn_orient_matrix_UB_33 0.0304027000
_diffrn_radiation_monochromator graphite
_diffrn_radiation_type MoK\a
_diffrn_radiation_wavelength 0.71073
_diffrn_reflns_av_R_equivalents 0.0512
_diffrn_reflns_av_unetI/netI 0.0293
_diffrn_reflns_Laue_measured_fraction_full 1.000
_diffrn_reflns_Laue_measured_fraction_max 1.000
_diffrn_reflns_limit_h_max 23
_diffrn_reflns_limit_h_min -23
_diffrn_reflns_limit_k_max 6
_diffrn_reflns_limit_k_min -6
_diffrn_reflns_limit_l_max 28
_diffrn_reflns_limit_l_min -28
_diffrn_reflns_number 13186
_diffrn_reflns_point_group_measured_fraction_full 1.000
_diffrn_reflns_point_group_measured_fraction_max 1.000
_diffrn_reflns_theta_full 25.025
_diffrn_reflns_theta_max 25.025
_diffrn_reflns_theta_min 1.811
_diffrn_source 'Enhance (Mo) X-ray Source'
_exptl_absorpt_coefficient_mu 0.105
_exptl_absorpt_correction_T_max 1.00000
_exptl_absorpt_correction_T_min 0.86619
_exptl_absorpt_correction_type multi-scan
_exptl_absorpt_process_details
;
(CrysAlis PRO; Agilent, 2014)
;
_exptl_crystal_colour 'clear light colourless'
_exptl_crystal_colour_lustre clear
_exptl_crystal_colour_modifier light
_exptl_crystal_colour_primary colourless
_exptl_crystal_density_diffrn 1.247
_exptl_crystal_description block
_exptl_crystal_F_000 992
_exptl_crystal_size_max 0.25
_exptl_crystal_size_mid 0.15
_exptl_crystal_size_min 0.1
_refine_diff_density_max 0.247
_refine_diff_density_min -0.153
_refine_diff_density_rms 0.040
_refine_ls_extinction_coef .
_refine_ls_extinction_method none
_refine_ls_goodness_of_fit_ref 1.232
_refine_ls_hydrogen_treatment constr
_refine_ls_matrix_type full
_refine_ls_number_parameters 169
_refine_ls_number_reflns 2198
_refine_ls_number_restraints 12
_refine_ls_restrained_S_all 1.232
_refine_ls_R_factor_all 0.0856
_refine_ls_R_factor_gt 0.0681
_refine_ls_shift/su_max 0.000
_refine_ls_shift/su_mean 0.000
_refine_ls_structure_factor_coef Fsqd
_refine_ls_weighting_details 'w=1/[\s^2^(Fo^2^)+(0.0688P)^2^+1.2674P] where P=(Fo^2^+2Fc^2^)/3'
_refine_ls_weighting_scheme calc
_refine_ls_wR_factor_gt 0.1559
_refine_ls_wR_factor_ref 0.1657
_reflns_Friedel_coverage 0.000
_reflns_Friedel_fraction_full .
_reflns_Friedel_fraction_max .
_reflns_number_gt 1807
_reflns_number_total 2198
_reflns_threshold_expression 'I > 2\s(I)'
_cod_data_source_file sk3642sup1_I.cif
_cod_data_source_block I
_cod_original_sg_symbol_H-M 'C 2/c'
_cod_database_code 2022659
_publcif_datablock.id {7719b556-9877-4fbb-9f17-ee6a2fcdd584}

_chemical_oxdiff_formula 'C9 H15 N O6'
_shelx_space_group_comment
;
The symmetry employed for this shelxl refinement is uniquely defined
by the following loop, which should always be used as a source of
symmetry information in preference to the above space-group names.
They are only intended as comments.
;
_exptl_absorpt_special_details
;
CrysAlisPro, Agilent Technologies,
Version 1.171.36.32 (release 02-08-2013 CrysAlis171 .NET)
(compiled Aug  2 2013,16:46:58)
Empirical absorption correction using spherical harmonics,
 implemented in SCALE3 ABSPACK scaling algorithm.
;
_reflns_odcompleteness_completeness 99.96
_reflns_odcompleteness_iscentric 1
_reflns_odcompleteness_theta 26.32
_olex2_refinement_description
;
1. Fixed Uiso
 At 1.2 times of:
  All C(H) groups, All C(H,H) groups, All C(H,H,H,H) groups, All N(H,H,H) groups
 At 1.5 times of:
  All C(H,H,H) groups, All O(H) groups
2. Uiso/Uaniso restraints and constraints
C5B \\sim C4B \\sim C3: within 1.7A with sigma of 0.02 and sigma for terminal
atoms of 0.04
3. Others
 Sof(H3BC)=Sof(H3BD)=Sof(C4B)=Sof(H4BA)=Sof(H4BB)=Sof(C5B)=Sof(H5BA)=Sof(H5BB)=
 Sof(H5BC)=1-FVAR(1)
 Sof(H3AA)=Sof(H3AB)=Sof(C4A)=Sof(H4AA)=Sof(H4AB)=Sof(C5A)=Sof(H5AA)=Sof(H5AB)=
 Sof(H5AC)=FVAR(1)
4.a Ternary CH refined with riding coordinates:
 C2(H2)
4.b Secondary CH2 refined with riding coordinates:
 C3(H3AA,H3AB), C3(H3BC,H3BD), C4A(H4AA,H4AB), C4B(H4BA,H4BB)
4.c Aromatic/amide H refined with riding coordinates:
 C8(H8), C7(H7)
4.d Idealised Me refined as rotating group:
 N1(H1A,H1B,H1C), C5A(H5AA,H5AB,H5AC), C5B(H5BA,H5BB,H5BC)
4.e Idealised tetrahedral OH refined as rotating group:
 O6(H6), O1(H1)
;
_shelx_shelxl_version_number 2014/7

loop_
_space_group_symop_operation_xyz
'x, y, z'
'-x, y, -z+1/2'
'x+1/2, y+1/2, z'
'-x+1/2, y+1/2, -z+1/2'
'-x, -y, -z'
'x, -y, z-1/2'
'-x+1/2, -y+1/2, -z'
'x+1/2, -y+1/2, z-1/2'

loop_
_atom_site_label
_atom_site_type_symbol
_atom_site_fract_x
_atom_site_fract_y
_atom_site_fract_z
_atom_site_U_iso_or_equiv
_atom_site_adp_type
_atom_site_occupancy
_atom_site_site_symmetry_order
_atom_site_calc_flag
_atom_site_refinement_flags_posn
_atom_site_refinement_flags_adp
_atom_site_refinement_flags_occupancy
_atom_site_disorder_assembly
_atom_site_disorder_group
O2 O 0.30316(12) 0.1684(3) 0.75497(7) 0.0587(6) Uani 1 1 d . . . . .
O4 O 0.33415(13) 0.3088(3) 0.45870(8) 0.0634(6) Uani 1 1 d . . . . .
O6 O 0.34166(13) 0.3563(3) 0.56205(8) 0.0653(6) Uani 1 1 d . . . . .
H6 H 0.3388 0.3428 0.5269 0.098 Uiso 1 1 calc GR . . . .
O5 O 0.33741(12) 0.1258(4) 0.63532(8) 0.0640(6) Uani 1 1 d . . . . .
O3 O 0.32140(14) 0.0195(3) 0.39432(8) 0.0733(7) Uani 1 1 d . . . . .
O1 O 0.35365(15) 0.4538(4) 0.71650(9) 0.0797(8) Uani 1 1 d . . . . .
H1 H 0.3461 0.3614 0.6884 0.120 Uiso 1 1 calc GR . . . .
N1 N 0.29849(14) 0.4474(4) 0.84537(9) 0.0530(6) Uani 1 1 d . . . . .
H1A H 0.2541 0.4754 0.8218 0.064 Uiso 1 1 calc GR . . . .
H1B H 0.3073 0.5355 0.8781 0.064 Uiso 1 1 calc GR . . . .
H1C H 0.3030 0.2943 0.8553 0.064 Uiso 1 1 calc GR . . . .
C9 C 0.33889(16) 0.1511(4) 0.58407(10) 0.0472(7) Uani 1 1 d . . . . .
C1 C 0.33256(16) 0.3576(5) 0.75847(11) 0.0493(7) Uani 1 1 d . . . . .
C6 C 0.32998(17) 0.0889(5) 0.44513(11) 0.0517(7) Uani 1 1 d . . . . .
C2 C 0.35023(16) 0.5090(5) 0.81368(11) 0.0513(7) Uani 1 1 d . . . . .
H2 H 0.3446 0.6770 0.8022 0.062 Uiso 1 1 calc R . . . .
C8 C 0.33796(19) -0.0648(5) 0.54893(11) 0.0602(9) Uani 1 1 d . . . . .
H8 H 0.3401 -0.2063 0.5697 0.072 Uiso 1 1 calc R . . . .
C7 C 0.33452(19) -0.0911(5) 0.49233(12) 0.0637(9) Uani 1 1 d . . . . .
H7 H 0.3350 -0.2480 0.4802 0.076 Uiso 1 1 calc R . . . .
C3 C 0.4257(2) 0.4676(7) 0.85504(15) 0.0804(11) Uani 1 1 d . U . . .
H3AA H 0.4303 0.5434 0.8928 0.097 Uiso 0.865(8) 1 calc R . P A 1
H3AB H 0.4325 0.2983 0.8623 0.097 Uiso 0.865(8) 1 calc R . P A 1
H3BC H 0.4217 0.3299 0.8784 0.097 Uiso 0.135(8) 1 calc R . P A 2
H3BD H 0.4525 0.4145 0.8292 0.097 Uiso 0.135(8) 1 calc R . P A 2
C4A C 0.4845(3) 0.5576(11) 0.8329(2) 0.1011(19) Uani 0.865(8) 1 d . . P A 1
H4AA H 0.5301 0.5092 0.8608 0.121 Uiso 0.865(8) 1 calc R . P A 1
H4AB H 0.4800 0.4808 0.7952 0.121 Uiso 0.865(8) 1 calc R . P A 1
C4B C 0.473(2) 0.624(7) 0.8964(16) 0.114(9) Uani 0.135(8) 1 d . U P A 2
H4BA H 0.4527 0.6638 0.9274 0.136 Uiso 0.135(8) 1 calc R . P A 2
H4BB H 0.5181 0.5409 0.9150 0.136 Uiso 0.135(8) 1 calc R . P A 2
C5A C 0.4863(4) 0.8168(15) 0.8244(5) 0.143(3) Uani 0.865(8) 1 d . . P A 1
H5AA H 0.4440 0.8653 0.7934 0.214 Uiso 0.865(8) 1 calc GR . P A 1
H5AB H 0.5280 0.8578 0.8135 0.214 Uiso 0.865(8) 1 calc GR . P A 1
H5AC H 0.4881 0.8961 0.8607 0.214 Uiso 0.865(8) 1 calc GR . P A 1
C5B C 0.488(4) 0.829(11) 0.872(3) 0.166(18) Uani 0.135(8) 1 d . U P A 2
H5BA H 0.4471 0.8746 0.8392 0.249 Uiso 0.135(8) 1 calc GR . P A 2
H5BB H 0.5285 0.8054 0.8581 0.249 Uiso 0.135(8) 1 calc GR . P A 2
H5BC H 0.4988 0.9530 0.9014 0.249 Uiso 0.135(8) 1 calc GR . P A 2

loop_
_atom_site_aniso_label
_atom_site_aniso_U_11
_atom_site_aniso_U_22
_atom_site_aniso_U_33
_atom_site_aniso_U_23
_atom_site_aniso_U_13
_atom_site_aniso_U_12
O2 0.0956(16) 0.0514(12) 0.0351(10) -0.0092(8) 0.0289(9) -0.0135(11)
O4 0.1220(19) 0.0344(10) 0.0397(10) 0.0026(7) 0.0336(10) -0.0056(10)
O6 0.1231(19) 0.0385(11) 0.0417(11) -0.0074(8) 0.0364(12) -0.0051(11)
O5 0.1054(17) 0.0600(12) 0.0355(10) -0.0014(8) 0.0350(10) 0.0015(11)
O3 0.139(2) 0.0517(12) 0.0381(11) -0.0057(8) 0.0405(12) -0.0037(12)
O1 0.129(2) 0.0787(16) 0.0470(12) -0.0171(10) 0.0501(13) -0.0372(14)
N1 0.0863(18) 0.0445(13) 0.0319(11) -0.0036(9) 0.0240(11) 0.0082(11)
C9 0.0698(19) 0.0395(14) 0.0354(14) 0.0009(10) 0.0208(12) 0.0031(12)
C1 0.0698(19) 0.0502(17) 0.0322(13) -0.0026(11) 0.0221(12) -0.0032(14)
C6 0.087(2) 0.0372(14) 0.0364(14) -0.0007(11) 0.0279(13) -0.0011(13)
C2 0.072(2) 0.0471(15) 0.0380(14) -0.0077(11) 0.0210(13) -0.0066(13)
C8 0.111(3) 0.0333(14) 0.0418(15) 0.0065(11) 0.0321(15) 0.0039(15)
C7 0.124(3) 0.0296(13) 0.0429(15) -0.0041(11) 0.0347(16) 0.0042(15)
C3 0.082(3) 0.088(3) 0.065(2) -0.0186(18) 0.0144(19) 0.002(2)
C4A 0.072(3) 0.129(5) 0.096(3) -0.028(3) 0.019(3) -0.002(3)
C4B 0.114(16) 0.106(16) 0.104(16) -0.044(14) 0.012(14) -0.005(15)
C5A 0.112(5) 0.122(6) 0.195(9) -0.010(6) 0.050(6) -0.031(4)
C5B 0.15(3) 0.15(3) 0.17(3) -0.05(3) 0.01(3) -0.03(3)

loop_
_atom_type_symbol
_atom_type_description
_atom_type_scat_dispersion_real
_atom_type_scat_dispersion_imag
_atom_type_scat_source
C C 0.0033 0.0016 'International Tables Vol C Tables 4.2.6.8 and 6.1.1.4'
H H 0.0000 0.0000 'International Tables Vol C Tables 4.2.6.8 and 6.1.1.4'
N N 0.0061 0.0033 'International Tables Vol C Tables 4.2.6.8 and 6.1.1.4'
O O 0.0106 0.0060 'International Tables Vol C Tables 4.2.6.8 and 6.1.1.4'

loop_
_geom_angle_atom_site_label_1
_geom_angle_atom_site_label_2
_geom_angle_atom_site_label_3
_geom_angle
_geom_angle_site_symmetry_1
_geom_angle_site_symmetry_3
C9 O6 H6 109.5 . .
C1 O1 H1 109.5 . .
H1A N1 H1B 109.5 . .
H1A N1 H1C 109.5 . .
H1B N1 H1C 109.5 . .
C2 N1 H1A 109.5 . .
C2 N1 H1B 109.5 . .
C2 N1 H1C 109.5 . .
O6 C9 C8 120.8(2) . .
O5 C9 O6 121.7(2) . .
O5 C9 C8 117.6(2) . .
O2 C1 O1 125.0(2) . .
O2 C1 C2 122.4(2) . .
O1 C1 C2 112.6(2) . .
O4 C6 C7 119.1(2) . .
O3 C6 O4 122.4(2) . .
O3 C6 C7 118.5(2) . .
N1 C2 C1 107.4(2) . .
N1 C2 H2 109.3 . .
N1 C2 C3 108.9(2) . .
C1 C2 H2 109.3 . .
C1 C2 C3 112.7(3) . .
C3 C2 H2 109.3 . .
C9 C8 H8 114.7 . .
C7 C8 C9 130.6(2) . .
C7 C8 H8 114.7 . .
C6 C7 H7 114.6 . .
C8 C7 C6 130.8(2) . .
C8 C7 H7 114.6 . .
C2 C3 H3AA 108.5 . .
C2 C3 H3AB 108.5 . .
C2 C3 H3BC 104.7 . .
C2 C3 H3BD 104.7 . .
H3AA C3 H3AB 107.5 . .
H3BC C3 H3BD 105.7 . .
C4A C3 C2 115.2(3) . .
C4A C3 H3AA 108.5 . .
C4A C3 H3AB 108.5 . .
C4B C3 C2 130.3(16) . .
C4B C3 H3BC 104.7 . .
C4B C3 H3BD 104.7 . .
C3 C4A H4AA 108.3 . .
C3 C4A H4AB 108.3 . .
H4AA C4A H4AB 107.4 . .
C5A C4A C3 115.9(5) . .
C5A C4A H4AA 108.3 . .
C5A C4A H4AB 108.3 . .
C3 C4B H4BA 108.7 . .
C3 C4B H4BB 108.7 . .
H4BA C4B H4BB 107.6 . .
C5B C4B C3 114(3) . .
C5B C4B H4BA 108.7 . .
C5B C4B H4BB 108.7 . .
C4A C5A H5AA 109.5 . .
C4A C5A H5AB 109.5 . .
C4A C5A H5AC 109.5 . .
H5AA C5A H5AB 109.5 . .
H5AA C5A H5AC 109.5 . .
H5AB C5A H5AC 109.5 . .
C4B C5B H5BA 109.5 . .
C4B C5B H5BB 109.5 . .
C4B C5B H5BC 109.5 . .
H5BA C5B H5BB 109.5 . .
H5BA C5B H5BC 109.5 . .
H5BB C5B H5BC 109.5 . .

loop_
_geom_bond_atom_site_label_1
_geom_bond_atom_site_label_2
_geom_bond_distance
_geom_bond_site_symmetry_2
O2 C1 1.202(3) .
O4 C6 1.274(3) .
O6 H6 0.8200 .
O6 C9 1.275(3) .
O5 C9 1.231(3) .
O3 C6 1.226(3) .
O1 H1 0.8200 .
O1 C1 1.308(3) .
N1 H1A 0.8900 .
N1 H1B 0.8900 .
N1 H1C 0.8900 .
N1 C2 1.482(4) .
C9 C8 1.469(4) .
C1 C2 1.507(4) .
C6 C7 1.490(4) .
C2 H2 0.9800 .
C2 C3 1.517(5) .
C8 H8 0.9300 .
C8 C7 1.329(4) .
C7 H7 0.9300 .
C3 H3AA 0.9700 .
C3 H3AB 0.9700 .
C3 H3BC 0.9700 .
C3 H3BD 0.9700 .
C3 C4A 1.498(6) .
C3 C4B 1.43(3) .
C4A H4AA 0.9700 .
C4A H4AB 0.9700 .
C4A C5A 1.474(9) .
C4B H4BA 0.9700 .
C4B H4BB 0.9700 .
C4B C5B 1.36(7) .
C5A H5AA 0.9600 .
C5A H5AB 0.9600 .
C5A H5AC 0.9600 .
C5B H5BA 0.9600 .
C5B H5BB 0.9600 .
C5B H5BC 0.9600 .

loop_
_geom_hbond_atom_site_label_D
_geom_hbond_atom_site_label_H
_geom_hbond_atom_site_label_A
_geom_hbond_distance_DH
_geom_hbond_distance_HA
_geom_hbond_distance_DA
_geom_hbond_angle_DHA
_geom_hbond_site_symmetry_A
_geom_hbond_publ_flag
O6 H6 O4 0.82 1.60 2.421(2) 178 . yes
O1 H1 O5 0.82 1.80 2.612(3) 171 . yes
N1 H1A O2 0.89 2.11 2.864(3) 142 4_556 yes
N1 H1B O4 0.89 2.01 2.898(3) 172 6_566 yes
N1 H1C O3 0.89 1.97 2.850(3) 168 6_556 yes

loop_
_geom_torsion_atom_site_label_1
_geom_torsion_atom_site_label_2
_geom_torsion_atom_site_label_3
_geom_torsion_atom_site_label_4
_geom_torsion
_geom_torsion_site_symmetry_1
_geom_torsion_site_symmetry_2
_geom_torsion_site_symmetry_3
_geom_torsion_site_symmetry_4
O2 C1 C2 N1 -26.0(4) . . . .
O2 C1 C2 C3 93.9(4) . . . .
O4 C6 C7 C8 5.0(6) . . . .
O6 C9 C8 C7 -5.4(6) . . . .
O5 C9 C8 C7 175.1(4) . . . .
O3 C6 C7 C8 -174.1(4) . . . .
O1 C1 C2 N1 154.9(3) . . . .
O1 C1 C2 C3 -85.1(3) . . . .
N1 C2 C3 C4A -170.8(3) . . . .
N1 C2 C3 C4B -90(2) . . . .
C9 C8 C7 C6 -0.4(7) . . . .
C1 C2 C3 C4A 70.1(4) . . . .
C1 C2 C3 C4B 151(2) . . . .
C2 C3 C4A C5A 63.3(7) . . . .
C2 C3 C4B C5B -57(5) . . . .

_cod_database_fobs_code 2022659
